data_1537575
loop_
_publ_author_name
'Larsson, E.'

_publ_section_title
;
 An X-ray investigation of the Ni-P system and the crystal structures of
 Ni P and Ni P2
;
_journal_name_full 'Arkiv foer Kemi'
_journal_page_first 335
_journal_page_last 365
_journal_volume 23
_journal_year 1965
_chemical_formula_sum 'Ni P2'
_space_group_IT_number 15
_symmetry_space_group_name_Hall '-C 2yc'
_symmetry_space_group_name_H-M 'C 1 2/c 1'
_cell_angle_alpha 90
_cell_angle_beta 126.22
_cell_angle_gamma 90
_cell_formula_units_Z 4
_cell_length_a 6.366
_cell_length_b 5.615
_cell_length_c 6.072
_cell_volume 175.101
_citation_journal_id_ASTM ARKEAD
_cod_data_source_file Larsson_ARKEAD_1965_1690.cif
_cod_data_source_block Ni1P2
_cod_original_cell_volume 175.1013
_cod_original_formula_sum 'Ni1 P2'
_cod_database_code 1537575

loop_
_symmetry_equiv_pos_as_xyz
x,y,z
-x,y,-z+1/2
-x,-y,-z
x,-y,z-1/2
x+1/2,y+1/2,z
-x+1/2,y+1/2,-z+1/2
-x+1/2,-y+1/2,-z
x+1/2,-y+1/2,z-1/2

loop_
_atom_site_label
_atom_site_type_symbol
_atom_site_fract_x
_atom_site_fract_y
_atom_site_fract_z
_atom_site_occupancy
_atom_site_U_iso_or_equiv
Ni1 Ni 0 0 0 1 0.0
P1 P 0.1125 0.3651 0.1637 1 0.0
